data_1520409
loop_
_publ_author_name
'Addy, D.'
'Callear, Samantha K.'

_publ_section_title
;
 2,2-dibutyl-1,3-propanediol
;
_journal_name_full 'Crystal Structure Report Archive'
_journal_page_first 643
_journal_year 2009
_chemical_formula_sum 'C11 H24 O2'
_chemical_formula_weight 188.30
_space_group_IT_number 2
_symmetry_cell_setting triclinic
_symmetry_space_group_name_Hall '-P 1'
_symmetry_space_group_name_H-M 'P -1'
_atom_sites_solution_hydrogens geom
_atom_sites_solution_primary direct
_atom_sites_solution_secondary difmap
_cell_angle_alpha 73.838(2)
_cell_angle_beta 86.183(2)
_cell_angle_gamma 70.395(2)
_cell_formula_units_Z 4
_cell_length_a 9.4410(3)
_cell_length_b 10.7119(3)
_cell_length_c 13.1912(4)
_cell_measurement_reflns_used 13190
_cell_measurement_temperature 120(2)
_cell_measurement_theta_max 27.48
_cell_measurement_theta_min 2.91
_cell_volume 1206.51(7)
_computing_cell_refinement 'DENZO (Otwinowski & Minor, 1997) & COLLECT (Hooft, R.W.W., 1998)'
_computing_data_collection 'COLLECT (Hooft, R.W.W., 1998)'
_computing_data_reduction 'DENZO (Otwinowski & Minor, 1997) & COLLECT (Hooft, R.W.W., 1998)'
_computing_structure_refinement 'SHELXL-97 (Sheldrick, 2008)'
_diffrn_ambient_temperature 120(2)
_diffrn_detector_area_resol_mean 9.091
_diffrn_measured_fraction_theta_full 0.997
_diffrn_measured_fraction_theta_max 0.997
_diffrn_measurement_device_type 'Bruker-Nonius Roper CCD camera on \k-goniostat'
_diffrn_measurement_method '\f & \w scans'
_diffrn_radiation_monochromator graphite
_diffrn_radiation_source 'Bruker-Nonius FR591 rotating anode'
_diffrn_radiation_type MoK\a
_diffrn_radiation_wavelength 0.71073
_diffrn_reflns_av_R_equivalents 0.0582
_diffrn_reflns_av_sigmaI/netI 0.0536
_diffrn_reflns_limit_h_max 12
_diffrn_reflns_limit_h_min -12
_diffrn_reflns_limit_k_max 13
_diffrn_reflns_limit_k_min -13
_diffrn_reflns_limit_l_max 17
_diffrn_reflns_limit_l_min -17
_diffrn_reflns_number 25767
_diffrn_reflns_theta_full 27.48
_diffrn_reflns_theta_max 27.48
_diffrn_reflns_theta_min 2.97
_exptl_absorpt_coefficient_mu 0.068
_exptl_absorpt_correction_T_max 0.9891
_exptl_absorpt_correction_T_min 0.9784
_exptl_absorpt_correction_type multi-scan
_exptl_absorpt_process_details 'SADABS 2007/2 (Sheldrick, G.M., 2007)'
_exptl_crystal_colour colourless
_exptl_crystal_density_diffrn 1.037
_exptl_crystal_density_method 'not measured'
_exptl_crystal_description block
_exptl_crystal_F_000 424
_exptl_crystal_size_max 0.32
_exptl_crystal_size_mid 0.20
_exptl_crystal_size_min 0.16
_refine_diff_density_max 0.209
_refine_diff_density_min -0.228
_refine_diff_density_rms 0.045
_refine_ls_extinction_method none
_refine_ls_goodness_of_fit_ref 1.029
_refine_ls_hydrogen_treatment constr
_refine_ls_matrix_type full
_refine_ls_number_parameters 239
_refine_ls_number_reflns 5523
_refine_ls_number_restraints 0
_refine_ls_restrained_S_all 1.029
_refine_ls_R_factor_all 0.0835
_refine_ls_R_factor_gt 0.0528
_refine_ls_shift/su_max 0.000
_refine_ls_shift/su_mean 0.000
_refine_ls_structure_factor_coef Fsqd
_refine_ls_weighting_details 'calc w=1/[\s^2^(Fo^2^)+(0.0552P)^2^+0.3296P] where P=(Fo^2^+2Fc^2^)/3'
_refine_ls_weighting_scheme calc
_refine_ls_wR_factor_gt 0.1198
_refine_ls_wR_factor_ref 0.1346
_reflns_number_gt 3893
_reflns_number_total 5523
_reflns_threshold_expression >2\s(I)
_cod_data_source_file ecrystal-643.cif
_cod_data_source_block 2009skc0163
_cod_depositor_comments
;
Citation :
Addy, D and Callear, Samantha K. (2009) 
University of Southampton, Crystal Structure Report Archive. 
(doi:10.5258/ecrystals/643)

More at:
http://ecrystals.chem.soton.ac.uk/643/
;
_cod_original_cell_volume 1206.51(6)
_cod_original_sg_symbol_H-M P-1
_cod_database_code 1520409

loop_
_symmetry_equiv_pos_as_xyz
'x, y, z'
'-x, -y, -z'

loop_
_atom_site_label
_atom_site_type_symbol
_atom_site_fract_x
_atom_site_fract_y
_atom_site_fract_z
_atom_site_U_iso_or_equiv
_atom_site_adp_type
_atom_site_occupancy
_atom_site_symmetry_multiplicity
_atom_site_calc_flag
_atom_site_refinement_flags
_atom_site_disorder_assembly
_atom_site_disorder_group
C1 C 0.85184(16) -0.19263(14) 0.13613(12) 0.0231(3) Uani 1 1 d . . .
C2 C 0.80969(18) -0.07015(15) 0.03766(13) 0.0300(4) Uani 1 1 d . . .
H2A H 0.8791 -0.0931 -0.0192 0.036 Uiso 1 1 calc R . .
H2B H 0.7066 -0.0544 0.0132 0.036 Uiso 1 1 calc R . .
C3 C 1.00561(17) -0.20844(16) 0.18055(13) 0.0285(4) Uani 1 1 d . . .
H3A H 1.0004 -0.1202 0.1934 0.034 Uiso 1 1 calc R . .
H3B H 1.0262 -0.2794 0.2494 0.034 Uiso 1 1 calc R . .
C4 C 0.86146(17) -0.32068(15) 0.10083(12) 0.0246(3) Uani 1 1 d . . .
H4A H 0.7648 -0.3023 0.0650 0.029 Uiso 1 1 calc R . .
H4B H 0.9406 -0.3324 0.0478 0.029 Uiso 1 1 calc R . .
C5 C 0.89490(17) -0.45680(15) 0.18704(12) 0.0239(3) Uani 1 1 d . . .
H5A H 0.9726 -0.4633 0.2369 0.029 Uiso 1 1 calc R . .
H5B H 0.8026 -0.4582 0.2269 0.029 Uiso 1 1 calc R . .
C6 C 0.94953(18) -0.58083(15) 0.14234(12) 0.0268(3) Uani 1 1 d . . .
H6A H 1.0335 -0.5723 0.0948 0.032 Uiso 1 1 calc R . .
H6B H 0.8668 -0.5796 0.0994 0.032 Uiso 1 1 calc R . .
C7 C 1.00253(18) -0.71880(16) 0.22582(14) 0.0315(4) Uani 1 1 d . . .
H7A H 1.0358 -0.7934 0.1913 0.047 Uiso 1 1 calc R . .
H7B H 0.9195 -0.7296 0.2722 0.047 Uiso 1 1 calc R . .
H7C H 1.0864 -0.7222 0.2677 0.047 Uiso 1 1 calc R . .
C8 C 0.73876(16) -0.17041(15) 0.22460(12) 0.0233(3) Uani 1 1 d . . .
H8A H 0.7718 -0.2527 0.2859 0.028 Uiso 1 1 calc R . .
H8B H 0.7438 -0.0912 0.2471 0.028 Uiso 1 1 calc R . .
C9 C 0.57474(16) -0.14418(16) 0.19762(12) 0.0258(3) Uani 1 1 d . . .
H9A H 0.5701 -0.2115 0.1606 0.031 Uiso 1 1 calc R . .
H9B H 0.5327 -0.0509 0.1489 0.031 Uiso 1 1 calc R . .
C10 C 0.47842(17) -0.15575(17) 0.29518(13) 0.0303(4) Uani 1 1 d . . .
H10A H 0.5137 -0.2519 0.3401 0.036 Uiso 1 1 calc R . .
H10B H 0.4921 -0.0961 0.3365 0.036 Uiso 1 1 calc R . .
C11 C 0.31212(18) -0.11472(19) 0.26817(16) 0.0407(5) Uani 1 1 d . . .
H11A H 0.2557 -0.1236 0.3334 0.061 Uiso 1 1 calc R . .
H11B H 0.2974 -0.1751 0.2290 0.061 Uiso 1 1 calc R . .
H11C H 0.2760 -0.0190 0.2247 0.061 Uiso 1 1 calc R . .
C21 C 0.47055(15) 0.35592(14) 0.22468(11) 0.0206(3) Uani 1 1 d . . .
C22 C 0.49585(16) 0.48732(15) 0.15525(12) 0.0252(3) Uani 1 1 d . . .
H22A H 0.5016 0.5450 0.2009 0.030 Uiso 1 1 calc R . .
H22B H 0.5937 0.4615 0.1208 0.030 Uiso 1 1 calc R . .
C23 C 0.43378(16) 0.27741(16) 0.15463(12) 0.0248(3) Uani 1 1 d . . .
H23A H 0.4160 0.1940 0.2006 0.030 Uiso 1 1 calc R . .
H23B H 0.3391 0.3362 0.1141 0.030 Uiso 1 1 calc R . .
C24 C 0.61872(16) 0.27013(15) 0.28833(12) 0.0222(3) Uani 1 1 d . . .
H24A H 0.6975 0.2417 0.2381 0.027 Uiso 1 1 calc R . .
H24B H 0.6482 0.3309 0.3209 0.027 Uiso 1 1 calc R . .
C25 C 0.61944(17) 0.14144(15) 0.37523(12) 0.0256(3) Uani 1 1 d . . .
H25A H 0.5535 0.1691 0.4323 0.031 Uiso 1 1 calc R . .
H25B H 0.5780 0.0847 0.3460 0.031 Uiso 1 1 calc R . .
C26 C 0.77729(18) 0.05523(16) 0.42136(13) 0.0296(4) Uani 1 1 d . . .
H26A H 0.8445 0.0322 0.3635 0.036 Uiso 1 1 calc R . .
H26B H 0.8163 0.1105 0.4539 0.036 Uiso 1 1 calc R . .
C27 C 0.7812(2) -0.07774(17) 0.50411(14) 0.0378(4) Uani 1 1 d . . .
H27A H 0.8847 -0.1291 0.5311 0.057 Uiso 1 1 calc R . .
H27B H 0.7448 -0.1340 0.4720 0.057 Uiso 1 1 calc R . .
H27C H 0.7166 -0.0556 0.5624 0.057 Uiso 1 1 calc R . .
C28 C 0.33430(16) 0.39071(15) 0.29541(12) 0.0216(3) Uani 1 1 d . . .
H28A H 0.2440 0.4458 0.2490 0.026 Uiso 1 1 calc R . .
H28B H 0.3190 0.3034 0.3354 0.026 Uiso 1 1 calc R . .
C29 C 0.34286(17) 0.46909(16) 0.37420(13) 0.0270(4) Uani 1 1 d . . .
H29A H 0.4369 0.4190 0.4175 0.032 Uiso 1 1 calc R . .
H29B H 0.3469 0.5611 0.3349 0.032 Uiso 1 1 calc R . .
C30 C 0.20966(17) 0.48658(16) 0.44684(12) 0.0264(3) Uani 1 1 d . . .
H30A H 0.1154 0.5293 0.4033 0.032 Uiso 1 1 calc R . .
H30B H 0.2108 0.3946 0.4904 0.032 Uiso 1 1 calc R . .
C31 C 0.2101(2) 0.5744(2) 0.51909(15) 0.0437(5) Uani 1 1 d . . .
H31A H 0.1218 0.5823 0.5635 0.066 Uiso 1 1 calc R . .
H31B H 0.2070 0.6663 0.4765 0.066 Uiso 1 1 calc R . .
H31C H 0.3018 0.5314 0.5640 0.066 Uiso 1 1 calc R . .
O1 O 1.12712(12) -0.24596(11) 0.11311(10) 0.0372(3) Uani 1 1 d . . .
H1 H 1.1260 -0.1765 0.0635 0.056 Uiso 1 1 calc R . .
O2 O 0.81557(13) 0.05456(11) 0.05496(11) 0.0400(3) Uani 1 1 d . . .
H2 H 0.7328 0.0958 0.0776 0.060 Uiso 1 1 calc R . .
O21 O 0.38066(13) 0.56718(11) 0.07566(9) 0.0345(3) Uani 1 1 d . . .
H21 H 0.3053 0.6132 0.1028 0.052 Uiso 1 1 calc R . .
O22 O 0.54809(13) 0.23675(11) 0.08211(9) 0.0313(3) Uani 1 1 d . . .
H22 H 0.5601 0.3072 0.0400 0.047 Uiso 1 1 calc R . .

loop_
_atom_site_aniso_label
_atom_site_aniso_U_11
_atom_site_aniso_U_22
_atom_site_aniso_U_33
_atom_site_aniso_U_23
_atom_site_aniso_U_13
_atom_site_aniso_U_12
C1 0.0216(7) 0.0188(7) 0.0245(8) -0.0053(6) 0.0027(6) -0.0020(6)
C2 0.0292(8) 0.0211(8) 0.0308(9) -0.0035(7) 0.0068(7) -0.0010(6)
C3 0.0216(8) 0.0238(8) 0.0380(9) -0.0097(7) 0.0073(7) -0.0050(6)
C4 0.0268(8) 0.0226(7) 0.0209(8) -0.0077(6) 0.0019(6) -0.0026(6)
C5 0.0249(8) 0.0245(8) 0.0211(8) -0.0069(6) 0.0017(6) -0.0061(6)
C6 0.0278(8) 0.0234(8) 0.0272(8) -0.0081(6) 0.0024(6) -0.0050(6)
C7 0.0273(8) 0.0230(8) 0.0410(10) -0.0051(7) -0.0008(7) -0.0070(7)
C8 0.0212(7) 0.0226(7) 0.0254(8) -0.0093(6) 0.0027(6) -0.0046(6)
C9 0.0221(7) 0.0259(8) 0.0288(8) -0.0097(7) 0.0029(6) -0.0055(6)
C10 0.0254(8) 0.0309(9) 0.0366(9) -0.0122(7) 0.0076(7) -0.0107(7)
C11 0.0245(8) 0.0435(10) 0.0540(12) -0.0148(9) 0.0092(8) -0.0116(8)
C21 0.0195(7) 0.0184(7) 0.0211(7) -0.0050(6) 0.0025(6) -0.0030(6)
C22 0.0229(7) 0.0199(7) 0.0250(8) -0.0024(6) 0.0049(6) -0.0011(6)
C23 0.0233(7) 0.0255(8) 0.0227(8) -0.0092(6) 0.0028(6) -0.0023(6)
C24 0.0190(7) 0.0206(7) 0.0243(8) -0.0045(6) 0.0006(6) -0.0046(6)
C25 0.0249(8) 0.0215(7) 0.0272(8) -0.0035(6) 0.0002(6) -0.0060(6)
C26 0.0282(8) 0.0251(8) 0.0299(9) -0.0028(7) -0.0030(7) -0.0047(7)
C27 0.0413(10) 0.0283(9) 0.0326(10) 0.0009(7) -0.0062(8) -0.0033(8)
C28 0.0185(7) 0.0227(7) 0.0224(8) -0.0058(6) 0.0019(6) -0.0057(6)
C29 0.0276(8) 0.0276(8) 0.0290(9) -0.0126(7) 0.0074(7) -0.0108(7)
C30 0.0284(8) 0.0273(8) 0.0220(8) -0.0081(6) 0.0054(6) -0.0072(7)
C31 0.0569(12) 0.0450(11) 0.0376(11) -0.0233(9) 0.0192(9) -0.0210(9)
O1 0.0232(6) 0.0269(6) 0.0527(8) -0.0079(6) 0.0148(5) -0.0022(5)
O2 0.0322(6) 0.0193(6) 0.0585(8) -0.0058(6) 0.0091(6) -0.0014(5)
O21 0.0309(6) 0.0263(6) 0.0272(6) 0.0012(5) 0.0049(5) 0.0070(5)
O22 0.0354(6) 0.0257(6) 0.0281(6) -0.0104(5) 0.0114(5) -0.0037(5)

loop_
_atom_type_symbol
_atom_type_description
_atom_type_scat_dispersion_real
_atom_type_scat_dispersion_imag
_atom_type_scat_source
C C 0.0033 0.0016 'International Tables Vol C Tables 4.2.6.8 and 6.1.1.4'
H H 0.0000 0.0000 'International Tables Vol C Tables 4.2.6.8 and 6.1.1.4'
O O 0.0106 0.0060 'International Tables Vol C Tables 4.2.6.8 and 6.1.1.4'

loop_
_geom_angle_atom_site_label_1
_geom_angle_atom_site_label_2
_geom_angle_atom_site_label_3
_geom_angle
_geom_angle_site_symmetry_1
_geom_angle_site_symmetry_3
C2 C1 C3 108.97(13) . .
C2 C1 C4 106.72(12) . .
C3 C1 C4 110.35(12) . .
C2 C1 C8 111.90(11) . .
C3 C1 C8 106.51(12) . .
C4 C1 C8 112.39(12) . .
O2 C2 C1 113.34(14) . .
O2 C2 H2A 108.9 . .
C1 C2 H2A 108.9 . .
O2 C2 H2B 108.9 . .
C1 C2 H2B 108.9 . .
H2A C2 H2B 107.7 . .
O1 C3 C1 113.86(14) . .
O1 C3 H3A 108.8 . .
C1 C3 H3A 108.8 . .
O1 C3 H3B 108.8 . .
C1 C3 H3B 108.8 . .
H3A C3 H3B 107.7 . .
C5 C4 C1 116.80(12) . .
C5 C4 H4A 108.1 . .
C1 C4 H4A 108.1 . .
C5 C4 H4B 108.1 . .
C1 C4 H4B 108.1 . .
H4A C4 H4B 107.3 . .
C6 C5 C4 112.29(12) . .
C6 C5 H5A 109.1 . .
C4 C5 H5A 109.1 . .
C6 C5 H5B 109.1 . .
C4 C5 H5B 109.1 . .
H5A C5 H5B 107.9 . .
C5 C6 C7 114.13(13) . .
C5 C6 H6A 108.7 . .
C7 C6 H6A 108.7 . .
C5 C6 H6B 108.7 . .
C7 C6 H6B 108.7 . .
H6A C6 H6B 107.6 . .
C6 C7 H7A 109.5 . .
C6 C7 H7B 109.5 . .
H7A C7 H7B 109.5 . .
C6 C7 H7C 109.5 . .
H7A C7 H7C 109.5 . .
H7B C7 H7C 109.5 . .
C9 C8 C1 116.59(13) . .
C9 C8 H8A 108.1 . .
C1 C8 H8A 108.1 . .
C9 C8 H8B 108.1 . .
C1 C8 H8B 108.1 . .
H8A C8 H8B 107.3 . .
C8 C9 C10 112.62(13) . .
C8 C9 H9A 109.1 . .
C10 C9 H9A 109.1 . .
C8 C9 H9B 109.1 . .
C10 C9 H9B 109.1 . .
H9A C9 H9B 107.8 . .
C11 C10 C9 112.91(14) . .
C11 C10 H10A 109.0 . .
C9 C10 H10A 109.0 . .
C11 C10 H10B 109.0 . .
C9 C10 H10B 109.0 . .
H10A C10 H10B 107.8 . .
C10 C11 H11A 109.5 . .
C10 C11 H11B 109.5 . .
H11A C11 H11B 109.5 . .
C10 C11 H11C 109.5 . .
H11A C11 H11C 109.5 . .
H11B C11 H11C 109.5 . .
C23 C21 C22 109.68(12) . .
C23 C21 C24 110.88(11) . .
C22 C21 C24 105.97(12) . .
C23 C21 C28 106.36(12) . .
C22 C21 C28 111.08(11) . .
C24 C21 C28 112.90(12) . .
O21 C22 C21 113.66(13) . .
O21 C22 H22A 108.8 . .
C21 C22 H22A 108.8 . .
O21 C22 H22B 108.8 . .
C21 C22 H22B 108.8 . .
H22A C22 H22B 107.7 . .
O22 C23 C21 114.58(12) . .
O22 C23 H23A 108.6 . .
C21 C23 H23A 108.6 . .
O22 C23 H23B 108.6 . .
C21 C23 H23B 108.6 . .
H23A C23 H23B 107.6 . .
C25 C24 C21 117.40(12) . .
C25 C24 H24A 108.0 . .
C21 C24 H24A 108.0 . .
C25 C24 H24B 108.0 . .
C21 C24 H24B 108.0 . .
H24A C24 H24B 107.2 . .
C26 C25 C24 112.07(12) . .
C26 C25 H25A 109.2 . .
C24 C25 H25A 109.2 . .
C26 C25 H25B 109.2 . .
C24 C25 H25B 109.2 . .
H25A C25 H25B 107.9 . .
C27 C26 C25 112.72(13) . .
C27 C26 H26A 109.0 . .
C25 C26 H26A 109.0 . .
C27 C26 H26B 109.0 . .
C25 C26 H26B 109.0 . .
H26A C26 H26B 107.8 . .
C26 C27 H27A 109.5 . .
C26 C27 H27B 109.5 . .
H27A C27 H27B 109.5 . .
C26 C27 H27C 109.5 . .
H27A C27 H27C 109.5 . .
H27B C27 H27C 109.5 . .
C29 C28 C21 116.98(12) . .
C29 C28 H28A 108.1 . .
C21 C28 H28A 108.1 . .
C29 C28 H28B 108.1 . .
C21 C28 H28B 108.1 . .
H28A C28 H28B 107.3 . .
C30 C29 C28 112.74(13) . .
C30 C29 H29A 109.0 . .
C28 C29 H29A 109.0 . .
C30 C29 H29B 109.0 . .
C28 C29 H29B 109.0 . .
H29A C29 H29B 107.8 . .
C31 C30 C29 113.21(14) . .
C31 C30 H30A 108.9 . .
C29 C30 H30A 108.9 . .
C31 C30 H30B 108.9 . .
C29 C30 H30B 108.9 . .
H30A C30 H30B 107.7 . .
C30 C31 H31A 109.5 . .
C30 C31 H31B 109.5 . .
H31A C31 H31B 109.5 . .
C30 C31 H31C 109.5 . .
H31A C31 H31C 109.5 . .
H31B C31 H31C 109.5 . .
C3 O1 H1 109.5 . .
C2 O2 H2 109.5 . .
C22 O21 H21 109.5 . .
C23 O22 H22 109.5 . .

loop_
_geom_bond_atom_site_label_1
_geom_bond_atom_site_label_2
_geom_bond_distance
_geom_bond_site_symmetry_2
C1 C2 1.529(2) .
C1 C3 1.540(2) .
C1 C4 1.540(2) .
C1 C8 1.5416(19) .
C2 O2 1.436(2) .
C2 H2A 0.9900 .
C2 H2B 0.9900 .
C3 O1 1.4223(18) .
C3 H3A 0.9900 .
C3 H3B 0.9900 .
C4 C5 1.528(2) .
C4 H4A 0.9900 .
C4 H4B 0.9900 .
C5 C6 1.521(2) .
C5 H5A 0.9900 .
C5 H5B 0.9900 .
C6 C7 1.523(2) .
C6 H6A 0.9900 .
C6 H6B 0.9900 .
C7 H7A 0.9800 .
C7 H7B 0.9800 .
C7 H7C 0.9800 .
C8 C9 1.526(2) .
C8 H8A 0.9900 .
C8 H8B 0.9900 .
C9 C10 1.526(2) .
C9 H9A 0.9900 .
C9 H9B 0.9900 .
C10 C11 1.520(2) .
C10 H10A 0.9900 .
C10 H10B 0.9900 .
C11 H11A 0.9800 .
C11 H11B 0.9800 .
C11 H11C 0.9800 .
C21 C23 1.534(2) .
C21 C22 1.535(2) .
C21 C24 1.540(2) .
C21 C28 1.5414(19) .
C22 O21 1.4299(19) .
C22 H22A 0.9900 .
C22 H22B 0.9900 .
C23 O22 1.4313(17) .
C23 H23A 0.9900 .
C23 H23B 0.9900 .
C24 C25 1.526(2) .
C24 H24A 0.9900 .
C24 H24B 0.9900 .
C25 C26 1.526(2) .
C25 H25A 0.9900 .
C25 H25B 0.9900 .
C26 C27 1.525(2) .
C26 H26A 0.9900 .
C26 H26B 0.9900 .
C27 H27A 0.9800 .
C27 H27B 0.9800 .
C27 H27C 0.9800 .
C28 C29 1.528(2) .
C28 H28A 0.9900 .
C28 H28B 0.9900 .
C29 C30 1.522(2) .
C29 H29A 0.9900 .
C29 H29B 0.9900 .
C30 C31 1.515(2) .
C30 H30A 0.9900 .
C30 H30B 0.9900 .
C31 H31A 0.9800 .
C31 H31B 0.9800 .
C31 H31C 0.9800 .
O1 H1 0.8400 .
O2 H2 0.8400 .
O21 H21 0.8400 .
O22 H22 0.8400 .

loop_
_geom_hbond_atom_site_label_D
_geom_hbond_atom_site_label_H
_geom_hbond_atom_site_label_A
_geom_hbond_distance_DH
_geom_hbond_distance_HA
_geom_hbond_distance_DA
_geom_hbond_angle_DHA
_geom_hbond_site_symmetry_A
O2 H2 O22 0.84 1.90 2.6973(15) 159.2 .
O1 H1 O2 0.84 1.92 2.7323(17) 162.3 2_755
O21 H21 O1 0.84 1.87 2.6754(14) 159.5 1_465
O22 H22 O21 0.84 1.92 2.7429(16) 164.6 2_665
